data_9000794
loop_
_publ_author_name
'Shoemaker, G. L.'
'Anderson, J. B.'
'Kostiner, E.'

_publ_section_title
;
 The crystal structure of a third polymorph of Cu5(PO4)2(OH)4
 Note: related to pseudomalachite and ludjibaite
;
_journal_name_full 'American Mineralogist'
_journal_page_first 169
_journal_page_last 175
_journal_volume 66
_journal_year 1981
_chemical_formula_sum 'Cu5 H4 O12 P2'
_chemical_name_mineral Ludjibaite
_space_group_IT_number 2
_symmetry_space_group_name_Hall '-P 1'
_symmetry_space_group_name_H-M 'P -1'
_cell_angle_alpha 103.62
_cell_angle_beta 90.35
_cell_angle_gamma 93.02
_cell_formula_units_Z 1
_cell_length_a 4.445
_cell_length_b 5.873
_cell_length_c 8.668
_cell_volume 219.574
_database_code_amcsd 0000808
_exptl_crystal_density_diffrn 4.354
_cod_original_formula_sum 'Cu5 P2 O12 H4'
_cod_database_code 9000794

loop_
_space_group_symop_operation_xyz
x,y,z
-x,-y,-z

loop_
_atom_site_aniso_label
_atom_site_aniso_U_11
_atom_site_aniso_U_22
_atom_site_aniso_U_33
_atom_site_aniso_U_12
_atom_site_aniso_U_13
_atom_site_aniso_U_23
Cu1 0.01026 0.00646 0.01254 -0.00063 -0.00545 0.00038
Cu2 0.00937 0.00671 0.00633 -0.00241 -0.00127 0.00253
Cu3 0.01115 0.00545 0.01419 -0.00076 0.00697 0.00177
Cu4 0.01165 0.01013 0.00544 -0.00469 0.00038 0.00190
P 0.00545 0.00671 0.00671 -0.00089 0.00051 0.00127
O1 0.01279 0.01077 0.00899 -0.00317 0.00431 0.00291
O2 0.01013 0.01115 0.01051 -0.00317 -0.00494 0.00317
O3 0.00988 0.01216 0.00760 -0.00595 0.00013 0.00190
O4 0.01267 0.01064 0.02090 0.00481 0.00165 0.00127
O-H5 0.00773 0.00887 0.00760 -0.00127 -0.00101 0.00291
O-H6 0.00697 0.00760 0.00697 -0.00076 0.00127 0.00190

loop_
_atom_site_label
_atom_site_fract_x
_atom_site_fract_y
_atom_site_fract_z
_atom_site_type_symbol
_atom_site_attached_hydrogens
Cu1 0.00000 0.50000 0.50000 Cu 0
Cu2 0.00000 0.00000 0.00000 Cu 0
Cu3 0.00000 0.50000 0.00000 Cu 0
Cu4 0.03434 -0.03012 0.32894 Cu 0
P 0.50870 0.32650 0.22657 P 0
O1 0.69800 0.30870 0.07670 O 0
O2 0.70540 0.29460 0.36570 O 0
O3 0.28440 0.10290 0.18730 O 0
O4 0.66320 0.45240 0.73300 O 0
O-H5 0.16950 0.19550 0.52720 O 1
O-H6 0.15510 0.20780 0.87210 O 1

loop_
_cod_changelog_entry_id
_cod_changelog_entry_author
_cod_changelog_entry_date
_cod_changelog_entry_text
1
;cod-tools version 3.8.0
Id: cif_guess_AMCSD_atom_types 9574 2023-05-10 09:00:05Z saulius
;
2023-05-10T18:46:44+03:00
;Derived atom types and hydrogen counts
from atom names that follow the AMCSD naming convention
(Wat == water, O-H == hydroxyl).
;
2
;cod-tools version 3.10.1
Id: cif_fix_AMCSD_aniso_labels 10200 2024-08-01 14:09:44Z saulius
;
2024-08-02T12:19:49+03:00
;Changed the following '_atom_site_aniso_label' values:
'OH5' -> 'O-H5'
'OH6' -> 'O-H6'
;

loop_
_cod_related_entry_id
_cod_related_entry_database
_cod_related_entry_code
1 AMCSD 0000808
